data_7054824
loop_
_publ_author_name
'Sroor, Farid M.'
'Hrib, Cristian G.'
'Hilfert, Liane'
'Busse, Sabine'
'Edelmann, Frank T.'

_publ_section_title
;
 Synthesis and catalytic activity of homoleptic
 lanthanide-tris(cyclopropylethinyl)amidinates
;
_journal_issue 10
_journal_name_full 'New J. Chem.'
_journal_page_first 7595
_journal_paper_doi 10.1039/C5NJ00555H
_journal_volume 39
_journal_year 2015
_chemical_formula_sum 'C21 H28 N2'
_chemical_formula_weight 308.45
_chemical_name_systematic
; 
 ? 
;
_space_group_IT_number 2
_symmetry_cell_setting triclinic
_symmetry_space_group_name_Hall '-P 1'
_symmetry_space_group_name_H-M 'P -1'
_atom_sites_solution_hydrogens geom
_atom_sites_solution_primary direct
_atom_sites_solution_secondary difmap
_audit_creation_method SHELXL-97
_audit_update_record
;
2015-02-23 deposited with the CCDC.
2015-04-15 downloaded from the CCDC.
;
_cell_angle_alpha 70.77(3)
_cell_angle_beta 65.92(3)
_cell_angle_gamma 70.83(3)
_cell_formula_units_Z 2
_cell_length_a 9.7257(19)
_cell_length_b 10.383(2)
_cell_length_c 10.558(2)
_cell_measurement_reflns_used 13836
_cell_measurement_temperature 153(2)
_cell_measurement_theta_max 29.61
_cell_measurement_theta_min 2.13
_cell_volume 895.5(4)
_computing_cell_refinement 'STOE X-AREA'
_computing_data_collection 'STOE X-AREA'
_computing_data_reduction 'STOE X-RED'
_computing_molecular_graphics 'Bruker SHELXTL'
_computing_publication_material 'Bruker SHELXTL'
_computing_structure_refinement 'SHELXL-97 (Sheldrick, 1997)'
_computing_structure_solution 'SHELXS-97 (Sheldrick, 1990)'
_diffrn_ambient_temperature 153(2)
_diffrn_detector_area_resol_mean 6.67
_diffrn_measured_fraction_theta_full 0.990
_diffrn_measured_fraction_theta_max 0.990
_diffrn_measurement_device_type 'STOE IPDS 2T'
_diffrn_measurement_method 'rotation method'
_diffrn_radiation_monochromator graphite
_diffrn_radiation_source 'fine-focus sealed tube'
_diffrn_radiation_type MoK\a
_diffrn_radiation_wavelength 0.71073
_diffrn_reflns_av_R_equivalents 0.0479
_diffrn_reflns_av_sigmaI/netI 0.0393
_diffrn_reflns_limit_h_max 11
_diffrn_reflns_limit_h_min -12
_diffrn_reflns_limit_k_max 12
_diffrn_reflns_limit_k_min -12
_diffrn_reflns_limit_l_max 12
_diffrn_reflns_limit_l_min -13
_diffrn_reflns_number 7657
_diffrn_reflns_theta_full 26.37
_diffrn_reflns_theta_max 26.37
_diffrn_reflns_theta_min 2.13
_exptl_absorpt_coefficient_mu 0.067
_exptl_absorpt_correction_type none
_exptl_crystal_colour colourless
_exptl_crystal_density_diffrn 1.144
_exptl_crystal_density_method 'not measured'
_exptl_crystal_description prism
_exptl_crystal_F_000 336
_exptl_crystal_size_max 0.34
_exptl_crystal_size_mid 0.23
_exptl_crystal_size_min 0.22
_refine_diff_density_max 0.198
_refine_diff_density_min -0.223
_refine_diff_density_rms 0.044
_refine_ls_extinction_method none
_refine_ls_goodness_of_fit_ref 1.071
_refine_ls_hydrogen_treatment mixed
_refine_ls_matrix_type full
_refine_ls_number_parameters 267
_refine_ls_number_reflns 3625
_refine_ls_number_restraints 157
_refine_ls_restrained_S_all 1.227
_refine_ls_R_factor_all 0.0717
_refine_ls_R_factor_gt 0.0535
_refine_ls_shift/su_max 0.000
_refine_ls_shift/su_mean 0.000
_refine_ls_structure_factor_coef Fsqd
_refine_ls_weighting_details 'calc w=1/[\s^2^(Fo^2^)+(0.0793P)^2^+0.1452P] where P=(Fo^2^+2Fc^2^)/3'
_refine_ls_weighting_scheme calc
_refine_ls_wR_factor_gt 0.1411
_refine_ls_wR_factor_ref 0.1512
_reflns_number_gt 2823
_reflns_number_total 3625
_reflns_threshold_expression >2sigma(I)
_cod_data_source_file c5nj00555h2.cif
_cod_data_source_block ip376
_cod_depositor_comments 'Adding full bibliography for 7054823--7054824.cif.'
_cod_original_cell_volume 895.5(3)
_cod_original_sg_symbol_H-M P-1
_cod_database_code 7054824

loop_
_symmetry_equiv_pos_as_xyz
'x, y, z'
'-x, -y, -z'

loop_
_atom_site_label
_atom_site_type_symbol
_atom_site_fract_x
_atom_site_fract_y
_atom_site_fract_z
_atom_site_U_iso_or_equiv
_atom_site_adp_type
_atom_site_occupancy
_atom_site_symmetry_multiplicity
_atom_site_calc_flag
_atom_site_refinement_flags
_atom_site_disorder_assembly
_atom_site_disorder_group
N1 N 0.0505(2) 0.24196(17) 0.56925(18) 0.0459(5) Uani 1 1 d . . .
H1 H 0.025(3) 0.303(3) 0.502(3) 0.058(7) Uiso 1 1 d . . .
C1 C 0.1466(2) 0.11751(18) 0.54171(19) 0.0318(4) Uani 1 1 d . A .
C2 C 0.1948(2) 0.11298(18) 0.39354(19) 0.0338(4) Uani 1 1 d . . .
C3 C 0.2281(2) 0.11473(17) 0.27086(19) 0.0324(4) Uani 1 1 d . . .
C4 C 0.2657(2) 0.11620(16) 0.12403(18) 0.0298(4) Uani 1 1 d . . .
C5 C 0.3856(2) 0.17557(19) 0.0184(2) 0.0370(4) Uani 1 1 d . . .
H5 H 0.4432 0.2160 0.0429 0.044 Uiso 1 1 calc R . .
C6 C 0.4204(2) 0.1755(2) -0.1219(2) 0.0429(5) Uani 1 1 d . . .
H6 H 0.5013 0.2169 -0.1941 0.051 Uiso 1 1 calc R . .
C7 C 0.3382(2) 0.1155(2) -0.1583(2) 0.0431(5) Uani 1 1 d . . .
H7 H 0.3634 0.1150 -0.2551 0.052 Uiso 1 1 calc R . .
C8 C 0.2197(2) 0.0563(2) -0.0541(2) 0.0400(4) Uani 1 1 d . . .
H8 H 0.1636 0.0148 -0.0794 0.048 Uiso 1 1 calc R . .
C9 C 0.1820(2) 0.05706(17) 0.0867(2) 0.0339(4) Uani 1 1 d . . .
H9 H 0.0994 0.0174 0.1580 0.041 Uiso 1 1 calc R . .
C10 C -0.0189(2) 0.27812(17) 0.70702(19) 0.0352(4) Uani 1 1 d . . .
H10 H 0.0025 0.1916 0.7803 0.042 Uiso 1 1 calc R . .
C11 C -0.1925(3) 0.3284(2) 0.7437(3) 0.0517(5) Uani 1 1 d . . .
H11A H -0.2361 0.2528 0.7475 0.062 Uiso 1 1 calc R . .
H11B H -0.2161 0.4095 0.6680 0.062 Uiso 1 1 calc R . .
C12 C -0.2682(3) 0.3706(3) 0.8858(3) 0.0686(8) Uani 1 1 d . . .
H12A H -0.3804 0.4083 0.9033 0.082 Uiso 1 1 calc R . .
H12B H -0.2551 0.2870 0.9629 0.082 Uiso 1 1 calc R . .
C13 C -0.1991(4) 0.4795(2) 0.8889(3) 0.0692(8) Uani 1 1 d . . .
H13A H -0.2462 0.5001 0.9848 0.083 Uiso 1 1 calc R . .
H13B H -0.2227 0.5671 0.8193 0.083 Uiso 1 1 calc R . .
C14 C -0.0254(4) 0.4298(2) 0.8534(3) 0.0629(7) Uani 1 1 d . . .
H14A H -0.0019 0.3491 0.9295 0.075 Uiso 1 1 calc R . .
H14B H 0.0176 0.5059 0.8493 0.075 Uiso 1 1 calc R . .
C15 C 0.0507(3) 0.3869(2) 0.7113(2) 0.0436(5) Uani 1 1 d . . .
H15A H 0.0385 0.4706 0.6339 0.052 Uiso 1 1 calc R . .
H15B H 0.1627 0.3486 0.6945 0.052 Uiso 1 1 calc R . .
N2 N 0.18685(18) 0.01863(16) 0.63872(16) 0.0353(4) Uani 1 1 d D . .
C16 C 0.2989(8) -0.1059(7) 0.5957(10) 0.0275(12) Uani 0.629(6) 1 d PDU A 1
H16 H 0.3605 -0.0806 0.4923 0.033 Uiso 0.629(6) 1 calc PR A 1
C17 C 0.2058(4) -0.2084(4) 0.6175(6) 0.0429(10) Uani 0.629(6) 1 d PDU A 1
H17A H 0.1399 -0.1673 0.5568 0.051 Uiso 0.629(6) 1 calc PR A 1
H17B H 0.1378 -0.2281 0.7182 0.051 Uiso 0.629(6) 1 calc PR A 1
C18 C 0.3161(4) -0.3442(4) 0.5787(5) 0.0480(10) Uani 0.629(6) 1 d PDU A 1
H18A H 0.2560 -0.4138 0.5995 0.058 Uiso 0.629(6) 1 calc PR A 1
H18B H 0.3759 -0.3260 0.4755 0.058 Uiso 0.629(6) 1 calc PR A 1
C19 C 0.4266(9) -0.4027(7) 0.6636(10) 0.050(2) Uani 0.629(6) 1 d PDU A 1
H19A H 0.3694 -0.4086 0.7665 0.061 Uiso 0.629(6) 1 calc PR A 1
H19B H 0.4889 -0.4969 0.6493 0.061 Uiso 0.629(6) 1 calc PR A 1
C20 C 0.5278(9) -0.2984(7) 0.6039(10) 0.070(2) Uani 0.629(6) 1 d PDU A 1
H20A H 0.5594 -0.2695 0.4988 0.085 Uiso 0.629(6) 1 calc PR A 1
H20B H 0.6210 -0.3362 0.6327 0.085 Uiso 0.629(6) 1 calc PR A 1
C21 C 0.4069(6) -0.1657(4) 0.6806(6) 0.0421(11) Uani 0.629(6) 1 d PDU A 1
H21A H 0.3512 -0.1998 0.7828 0.051 Uiso 0.629(6) 1 calc PR A 1
H21B H 0.4623 -0.0962 0.6704 0.051 Uiso 0.629(6) 1 calc PR A 1
C16' C 0.2675(13) -0.1244(11) 0.6061(16) 0.033(3) Uani 0.371(6) 1 d PDU A 2
H16' H 0.2750 -0.1198 0.5074 0.040 Uiso 0.371(6) 1 calc PR A 2
C17' C 0.1955(6) -0.2447(6) 0.7063(9) 0.0384(15) Uani 0.371(6) 1 d PDU A 2
H17C H 0.0940 -0.2315 0.6974 0.046 Uiso 0.371(6) 1 calc PR A 2
H17D H 0.1768 -0.2429 0.8053 0.046 Uiso 0.371(6) 1 calc PR A 2
C18' C 0.2941(7) -0.3882(6) 0.6794(9) 0.0455(18) Uani 0.371(6) 1 d PDU A 2
H18C H 0.2395 -0.4610 0.7504 0.055 Uiso 0.371(6) 1 calc PR A 2
H18D H 0.3038 -0.3930 0.5840 0.055 Uiso 0.371(6) 1 calc PR A 2
C19' C 0.4511(14) -0.4209(13) 0.6870(17) 0.047(3) Uani 0.371(6) 1 d PDU A 2
H19C H 0.4492 -0.4746 0.7842 0.056 Uiso 0.371(6) 1 calc PR A 2
H19D H 0.5228 -0.4811 0.6200 0.056 Uiso 0.371(6) 1 calc PR A 2
C20' C 0.5073(15) -0.3018(12) 0.6542(12) 0.054(3) Uani 0.371(6) 1 d PDU A 2
H20C H 0.6089 -0.3172 0.5782 0.065 Uiso 0.371(6) 1 calc PR A 2
H20D H 0.5295 -0.3067 0.7394 0.065 Uiso 0.371(6) 1 calc PR A 2
C21' C 0.4315(9) -0.1525(8) 0.6092(11) 0.054(2) Uani 0.371(6) 1 d PDU A 2
H21C H 0.4978 -0.1138 0.5126 0.065 Uiso 0.371(6) 1 calc PR A 2
H21D H 0.4274 -0.1001 0.6743 0.065 Uiso 0.371(6) 1 calc PR A 2

loop_
_atom_site_aniso_label
_atom_site_aniso_U_11
_atom_site_aniso_U_22
_atom_site_aniso_U_33
_atom_site_aniso_U_23
_atom_site_aniso_U_13
_atom_site_aniso_U_12
N1 0.0713(12) 0.0305(8) 0.0381(9) -0.0072(7) -0.0336(9) 0.0050(8)
C1 0.0337(9) 0.0336(9) 0.0341(9) -0.0068(7) -0.0186(8) -0.0065(7)
C2 0.0362(9) 0.0324(9) 0.0372(10) -0.0054(7) -0.0208(8) -0.0047(7)
C3 0.0341(9) 0.0288(8) 0.0369(10) -0.0039(7) -0.0194(8) -0.0040(7)
C4 0.0326(9) 0.0247(8) 0.0328(9) -0.0030(6) -0.0185(7) -0.0014(6)
C5 0.0390(10) 0.0333(9) 0.0408(10) -0.0048(7) -0.0177(8) -0.0089(7)
C6 0.0446(11) 0.0391(10) 0.0354(10) -0.0006(8) -0.0098(8) -0.0100(8)
C7 0.0539(12) 0.0408(10) 0.0320(10) -0.0070(8) -0.0210(9) -0.0001(9)
C8 0.0455(11) 0.0386(10) 0.0442(11) -0.0104(8) -0.0269(9) -0.0035(8)
C9 0.0369(9) 0.0283(8) 0.0387(10) -0.0040(7) -0.0191(8) -0.0056(7)
C10 0.0474(11) 0.0262(8) 0.0333(9) -0.0040(7) -0.0209(8) -0.0032(7)
C11 0.0484(12) 0.0440(11) 0.0582(13) -0.0019(9) -0.0216(10) -0.0098(9)
C12 0.0595(15) 0.0563(14) 0.0528(15) 0.0018(11) -0.0034(12) -0.0008(12)
C13 0.101(2) 0.0393(12) 0.0387(12) -0.0105(9) -0.0160(13) 0.0119(12)
C14 0.105(2) 0.0431(12) 0.0518(14) -0.0162(10) -0.0368(14) -0.0116(13)
C15 0.0551(12) 0.0366(10) 0.0438(11) -0.0078(8) -0.0221(9) -0.0107(9)
N2 0.0362(8) 0.0361(8) 0.0322(8) -0.0086(6) -0.0172(7) 0.0020(6)
C16 0.021(2) 0.0320(19) 0.029(2) -0.0086(15) -0.0079(18) -0.0054(17)
C17 0.0323(16) 0.0380(18) 0.064(3) -0.0224(18) -0.0150(17) -0.0060(14)
C18 0.0459(19) 0.0364(18) 0.067(3) -0.0229(18) -0.0166(18) -0.0076(14)
C19 0.066(4) 0.019(2) 0.045(3) -0.007(2) -0.017(2) 0.014(2)
C20 0.037(2) 0.035(2) 0.129(6) -0.017(3) -0.028(4) 0.0037(17)
C21 0.051(2) 0.0278(17) 0.061(3) -0.010(2) -0.041(2) 0.0026(16)
C16' 0.026(5) 0.040(5) 0.026(4) -0.004(3) -0.014(4) 0.005(4)
C17' 0.024(2) 0.033(3) 0.059(4) -0.012(3) -0.017(3) -0.0023(19)
C18' 0.035(3) 0.032(3) 0.068(5) -0.019(3) -0.016(3) 0.001(2)
C19' 0.032(4) 0.024(4) 0.054(6) 0.008(3) -0.006(4) 0.003(3)
C20' 0.055(6) 0.054(5) 0.071(6) -0.029(4) -0.050(5) 0.016(4)
C21' 0.043(4) 0.039(3) 0.070(5) -0.002(4) -0.012(4) -0.015(3)

loop_
_atom_type_symbol
_atom_type_description
_atom_type_scat_dispersion_real
_atom_type_scat_dispersion_imag
_atom_type_scat_source
C C 0.0033 0.0016 'International Tables Vol C Tables 4.2.6.8 and 6.1.1.4'
H H 0.0000 0.0000 'International Tables Vol C Tables 4.2.6.8 and 6.1.1.4'
N N 0.0061 0.0033 'International Tables Vol C Tables 4.2.6.8 and 6.1.1.4'

loop_
_geom_angle_atom_site_label_1
_geom_angle_atom_site_label_2
_geom_angle_atom_site_label_3
_geom_angle
C1 N1 C10 125.79(15)
N2 C1 N1 121.93(17)
N2 C1 C2 125.55(17)
N1 C1 C2 112.52(15)
C3 C2 C1 176.65(18)
C2 C3 C4 179.07(18)
C5 C4 C9 119.58(16)
C5 C4 C3 120.70(16)
C9 C4 C3 119.72(16)
C6 C5 C4 119.82(17)
C5 C6 C7 120.42(18)
C8 C7 C6 120.03(18)
C7 C8 C9 120.30(17)
C8 C9 C4 119.84(17)
N1 C10 C11 110.35(17)
N1 C10 C15 111.42(16)
C11 C10 C15 110.87(17)
C10 C11 C12 111.7(2)
C13 C12 C11 111.5(2)
C12 C13 C14 111.3(2)
C13 C14 C15 111.1(2)
C10 C15 C14 111.94(18)
C1 N2 C16 117.4(4)
C1 N2 C16' 118.2(6)
C16 N2 C16' 14.3(6)
N2 C16 C21 111.0(6)
N2 C16 C17 106.2(5)
C21 C16 C17 112.1(6)
C16 C17 C18 109.3(4)
C19 C18 C17 110.3(4)
C20 C19 C18 103.8(6)
C19 C20 C21 100.9(6)
C16 C21 C20 101.2(5)
C17' C16' N2 116.6(9)
C17' C16' C21' 108.6(8)
N2 C16' C21' 105.5(8)
C16' C17' C18' 113.8(6)
C19' C18' C17' 114.6(7)
C20' C19' C18' 113.3(10)
C19' C20' C21' 128.1(10)
C20' C21' C16' 116.4(8)

loop_
_geom_bond_atom_site_label_1
_geom_bond_atom_site_label_2
_geom_bond_distance
N1 C1 1.364(2)
N1 C10 1.451(3)
C1 N2 1.275(2)
C1 C2 1.451(2)
C2 C3 1.195(3)
C3 C4 1.436(2)
C4 C5 1.393(3)
C4 C9 1.394(2)
C5 C6 1.379(3)
C6 C7 1.381(3)
C7 C8 1.379(3)
C8 C9 1.381(3)
C10 C11 1.515(3)
C10 C15 1.515(3)
C11 C12 1.518(4)
C12 C13 1.508(4)
C13 C14 1.516(4)
C14 C15 1.521(3)
N2 C16 1.457(7)
N2 C16' 1.513(11)
C16 C21 1.505(8)
C16 C17 1.519(7)
C17 C18 1.528(4)
C18 C19 1.525(8)
C19 C20 1.510(9)
C20 C21 1.683(8)
C16' C17' 1.506(11)
C16' C21' 1.537(11)
C17' C18' 1.529(7)
C18' C19' 1.480(11)
C19' C20' 1.399(12)
C20' C21' 1.491(11)

loop_
_geom_torsion_atom_site_label_1
_geom_torsion_atom_site_label_2
_geom_torsion_atom_site_label_3
_geom_torsion_atom_site_label_4
_geom_torsion
C10 N1 C1 N2 -0.8(3)
C10 N1 C1 C2 179.10(18)
N2 C1 C2 C3 160(3)
N1 C1 C2 C3 -20(3)
C1 C2 C3 C4 -63(13)
C2 C3 C4 C5 167(12)
C2 C3 C4 C9 -13(12)
C9 C4 C5 C6 0.0(3)
C3 C4 C5 C6 179.75(16)
C4 C5 C6 C7 -0.7(3)
C5 C6 C7 C8 0.6(3)
C6 C7 C8 C9 0.2(3)
C7 C8 C9 C4 -0.9(3)
C5 C4 C9 C8 0.8(2)
C3 C4 C9 C8 -178.96(16)
C1 N1 C10 C11 -126.6(2)
C1 N1 C10 C15 109.8(2)
N1 C10 C11 C12 -178.56(17)
C15 C10 C11 C12 -54.6(2)
C10 C11 C12 C13 55.5(3)
C11 C12 C13 C14 -55.4(3)
C12 C13 C14 C15 55.0(3)
N1 C10 C15 C14 177.83(17)
C11 C10 C15 C14 54.5(2)
C13 C14 C15 C10 -54.8(2)
N1 C1 N2 C16 -175.6(4)
C2 C1 N2 C16 4.5(4)
N1 C1 N2 C16' 168.3(5)
C2 C1 N2 C16' -11.7(5)
C1 N2 C16 C21 143.9(5)
C16' N2 C16 C21 -119(4)
C1 N2 C16 C17 -94.0(6)
C16' N2 C16 C17 3(3)
N2 C16 C17 C18 -178.3(4)
C21 C16 C17 C18 -56.8(7)
C16 C17 C18 C19 55.1(7)
C17 C18 C19 C20 -68.4(7)
C18 C19 C20 C21 75.8(7)
N2 C16 C21 C20 -176.6(5)
C17 C16 C21 C20 64.8(7)
C19 C20 C21 C16 -74.3(7)
C1 N2 C16' C17' -124.6(8)
C16 N2 C16' C17' 145(4)
C1 N2 C16' C21' 114.7(8)
C16 N2 C16' C21' 24(3)
N2 C16' C17' C18' -172.0(7)
C21' C16' C17' C18' -53.0(12)
C16' C17' C18' C19' 57.5(11)
C17' C18' C19' C20' -26.8(15)
C18' C19' C20' C21' -2(2)
C19' C20' C21' C16' 3.7(19)
C17' C16' C21' C20' 23.9(14)
N2 C16' C21' C20' 149.7(9)
